data_1553314
loop_
_publ_author_name
'Zhou, Qin-Mei'
'Chen, Ming-Hua'
'Li, Xiao-Hong'
'Peng, Cheng'
'Lin, Da-Sheng'
'Li, Xiao-Nian'
'He, Yang'
'Xiong, Liang'

_publ_section_title
;
 Absolute Configurations and Bioactivities of Guaiane-Type
 Sesquiterpenoids Isolated from Pogostemon cablin.
;
_journal_issue 9
_journal_name_full 'Journal of natural products'
_journal_page_first 1919
_journal_page_last 1927
_journal_paper_doi 10.1021/acs.jnatprod.7b00690
_journal_volume 81
_journal_year 2018
_chemical_absolute_configuration ad
_chemical_formula_moiety 'C15 H24 O2'
_chemical_formula_sum 'C15 H24 O2'
_chemical_formula_weight 236.34
_space_group_crystal_system monoclinic
_space_group_IT_number 4
_space_group_name_Hall 'P 2yb'
_space_group_name_H-M_alt 'P 1 21 1'
_atom_sites_solution_hydrogens mixed
_audit_creation_method SHELXL-2016/6
_cell_angle_alpha 90
_cell_angle_beta 96.3690(10)
_cell_angle_gamma 90
_cell_formula_units_Z 2
_cell_length_a 5.8459(2)
_cell_length_b 7.8647(3)
_cell_length_c 14.9863(5)
_cell_measurement_reflns_used 9222
_cell_measurement_temperature 120(2)
_cell_measurement_theta_max 68.44
_cell_measurement_theta_min 2.97
_cell_volume 684.76(4)
_computing_structure_refinement 'SHELXL-2016/6 (Sheldrick, 2016)'
_computing_structure_solution 'SHELXT 2014/5 (Sheldrick, 2014)'
_diffrn_ambient_temperature 120(2)
_diffrn_measured_fraction_theta_full 0.999
_diffrn_measured_fraction_theta_max 0.998
_diffrn_measurement_device_type 'BRUKER D8 VENTURE PHOTON II'
_diffrn_measurement_method '\f and \w scans'
_diffrn_radiation_type CuK\a
_diffrn_radiation_wavelength 1.54178
_diffrn_reflns_av_R_equivalents 0.0328
_diffrn_reflns_av_unetI/netI 0.0250
_diffrn_reflns_Laue_measured_fraction_full 0.999
_diffrn_reflns_Laue_measured_fraction_max 0.998
_diffrn_reflns_limit_h_max 7
_diffrn_reflns_limit_h_min -6
_diffrn_reflns_limit_k_max 9
_diffrn_reflns_limit_k_min -9
_diffrn_reflns_limit_l_max 18
_diffrn_reflns_limit_l_min -18
_diffrn_reflns_number 10606
_diffrn_reflns_point_group_measured_fraction_full 0.997
_diffrn_reflns_point_group_measured_fraction_max 0.993
_diffrn_reflns_theta_full 67.679
_diffrn_reflns_theta_max 68.438
_diffrn_reflns_theta_min 2.967
_exptl_absorpt_coefficient_mu 0.576
_exptl_absorpt_correction_type multi-scan
_exptl_absorpt_process_details sadabs
_exptl_crystal_colour colourless
_exptl_crystal_density_diffrn 1.146
_exptl_crystal_description plate
_exptl_crystal_F_000 260
_exptl_crystal_size_max 0.200
_exptl_crystal_size_mid 0.200
_exptl_crystal_size_min 0.020
_exptl_transmission_factor_max 0.5894
_exptl_transmission_factor_min 0.3217
_refine_diff_density_max 0.172
_refine_diff_density_min -0.159
_refine_diff_density_rms 0.035
_refine_ls_abs_structure_details
;
 Flack x determined using 1108 quotients [(I+)-(I-)]/[(I+)+(I-)]
 (Parsons, Flack and Wagner, Acta Cryst. B69 (2013) 249-259).
;
_refine_ls_abs_structure_Flack -0.03(6)
_refine_ls_extinction_method none
_refine_ls_goodness_of_fit_ref 1.071
_refine_ls_hydrogen_treatment mixed
_refine_ls_matrix_type full
_refine_ls_number_parameters 161
_refine_ls_number_reflns 2488
_refine_ls_number_restraints 1
_refine_ls_restrained_S_all 1.070
_refine_ls_R_factor_all 0.0321
_refine_ls_R_factor_gt 0.0316
_refine_ls_shift/su_max 0.002
_refine_ls_shift/su_mean 0.001
_refine_ls_structure_factor_coef Fsqd
_refine_ls_weighting_details 'w=1/[\s^2^(Fo^2^)+(0.0508P)^2^+0.0946P] where P=(Fo^2^+2Fc^2^)/3'
_refine_ls_weighting_scheme calc
_refine_ls_wR_factor_gt 0.0824
_refine_ls_wR_factor_ref 0.0832
_reflns_Friedel_coverage 0.844
_reflns_Friedel_fraction_full 0.994
_reflns_Friedel_fraction_max 0.988
_reflns_number_gt 2453
_reflns_number_total 2488
_reflns_threshold_expression 'I > 2\s(I)'
_cod_data_source_file np7b00690_si_002.cif
_cod_data_source_block cu_chengdu120160619_0m_compound_1
_cod_original_sg_symbol_H-M 'P 21'
_cod_database_code 1553314
_shelx_shelxl_version_number 2016/6
_shelx_space_group_comment
;
The symmetry employed for this shelxl refinement is uniquely defined
by the following loop, which should always be used as a source of
symmetry information in preference to the above space-group names.
They are only intended as comments.
;
_shelx_estimated_absorpt_t_min 0.893
_shelx_estimated_absorpt_t_max 0.989

loop_
_space_group_symop_operation_xyz
'x, y, z'
'-x, y+1/2, -z'

loop_
_atom_site_label
_atom_site_type_symbol
_atom_site_fract_x
_atom_site_fract_y
_atom_site_fract_z
_atom_site_U_iso_or_equiv
_atom_site_adp_type
_atom_site_occupancy
_atom_site_site_symmetry_order
_atom_site_calc_flag
_atom_site_refinement_flags_posn
_atom_site_refinement_flags_adp
O1 O 0.5138(4) 0.16761(19) 0.93967(10) 0.0396(4) Uani 1 1 d . .
H2 H 0.511(6) 0.068(6) 0.925(2) 0.059 Uiso 1 1 d . U
O2 O 0.5091(2) 0.82838(16) 0.90010(8) 0.0222(3) Uani 1 1 d . .
H2A H 0.500416 0.780777 0.949785 0.033 Uiso 1 1 calc R U
C1 C 0.8636(4) 0.5360(5) 0.52832(17) 0.0583(9) Uani 1 1 d . .
H16 H 0.901488 0.500471 0.471164 0.070 Uiso 1 1 calc R U
H1 H 0.980172 0.542739 0.577685 0.070 Uiso 1 1 calc R U
C2 C 0.6431(3) 0.5770(3) 0.53943(13) 0.0246(4) Uani 1 1 d . .
C3 C 0.5740(3) 0.6299(2) 0.63044(12) 0.0205(4) Uani 1 1 d . .
H20 H 0.438140 0.707144 0.618614 0.025 Uiso 1 1 calc R U
C4 C 0.4925(3) 0.4723(2) 0.67904(12) 0.0198(4) Uani 1 1 d . .
H15 H 0.621431 0.390207 0.687525 0.024 Uiso 1 1 calc R U
H9 H 0.366543 0.417728 0.639515 0.024 Uiso 1 1 calc R U
C5 C 0.4066(3) 0.5055(2) 0.77111(12) 0.0185(4) Uani 1 1 d . .
H10 H 0.281745 0.593020 0.765762 0.022 Uiso 1 1 calc R U
C6 C 0.3243(3) 0.3404(2) 0.81470(12) 0.0246(4) Uani 1 1 d . .
H14 H 0.228018 0.376527 0.862512 0.030 Uiso 1 1 calc R U
C7 C 0.5478(4) 0.2671(2) 0.86267(12) 0.0254(4) Uani 1 1 d . .
H23 H 0.628203 0.197787 0.819683 0.030 Uiso 1 1 calc R U
C8 C 0.6842(3) 0.4248(2) 0.88823(12) 0.0230(4) Uani 1 1 d . .
H22 H 0.813003 0.428189 0.932819 0.028 Uiso 1 1 calc R U
C9 C 0.6031(3) 0.5591(2) 0.84096(11) 0.0179(4) Uani 1 1 d . .
C10 C 0.6795(3) 0.7416(2) 0.85299(11) 0.0198(4) Uani 1 1 d . .
C11 C 0.9147(3) 0.7592(3) 0.90717(13) 0.0291(4) Uani 1 1 d . .
H5 H 0.950930 0.879923 0.916694 0.044 Uiso 1 1 calc R U
H3 H 1.031892 0.706206 0.874294 0.044 Uiso 1 1 calc R U
H4 H 0.912590 0.702708 0.965365 0.044 Uiso 1 1 calc R U
C12 C 0.6725(3) 0.8337(2) 0.76243(12) 0.0225(4) Uani 1 1 d . .
H6 H 0.511330 0.866857 0.742897 0.027 Uiso 1 1 calc R U
H7 H 0.764043 0.939420 0.771277 0.027 Uiso 1 1 calc R U
C13 C 0.7630(3) 0.7308(2) 0.68715(12) 0.0224(4) Uani 1 1 d . .
H21 H 0.882087 0.650697 0.713807 0.027 Uiso 1 1 calc R U
H8 H 0.836976 0.809288 0.647393 0.027 Uiso 1 1 calc R U
C14 C 0.1808(4) 0.2151(3) 0.75488(15) 0.0348(5) Uani 1 1 d . .
H13 H 0.269356 0.175995 0.706990 0.052 Uiso 1 1 calc R U
H11 H 0.039532 0.271003 0.728336 0.052 Uiso 1 1 calc R U
H12 H 0.140903 0.117498 0.790768 0.052 Uiso 1 1 calc R U
C15 C 0.4628(4) 0.5681(3) 0.46614(14) 0.0376(5) Uani 1 1 d . .
H18 H 0.530214 0.548441 0.410001 0.056 Uiso 1 1 calc R U
H17 H 0.377014 0.675386 0.462004 0.056 Uiso 1 1 calc R U
H19 H 0.358343 0.474457 0.476430 0.056 Uiso 1 1 calc R U

loop_
_atom_site_aniso_label
_atom_site_aniso_U_11
_atom_site_aniso_U_22
_atom_site_aniso_U_33
_atom_site_aniso_U_23
_atom_site_aniso_U_13
_atom_site_aniso_U_12
O1 0.0879(13) 0.0119(6) 0.0218(7) 0.0010(5) 0.0192(7) 0.0007(7)
O2 0.0322(7) 0.0163(6) 0.0196(6) 0.0002(5) 0.0095(5) 0.0013(5)
C1 0.0358(12) 0.109(3) 0.0324(12) -0.0283(15) 0.0118(10) -0.0004(14)
C2 0.0333(10) 0.0213(9) 0.0202(9) 0.0008(7) 0.0077(7) -0.0024(8)
C3 0.0233(8) 0.0199(9) 0.0186(8) 0.0021(7) 0.0039(7) 0.0020(7)
C4 0.0218(8) 0.0185(9) 0.0192(9) -0.0016(6) 0.0030(6) -0.0017(7)
C5 0.0202(8) 0.0153(8) 0.0206(9) -0.0005(7) 0.0053(7) -0.0008(7)
C6 0.0314(9) 0.0180(8) 0.0270(9) -0.0022(8) 0.0139(7) -0.0050(8)
C7 0.0438(11) 0.0155(8) 0.0184(8) 0.0013(7) 0.0106(7) 0.0031(8)
C8 0.0331(10) 0.0195(9) 0.0165(9) -0.0006(7) 0.0030(7) 0.0044(8)
C9 0.0203(8) 0.0184(8) 0.0155(8) 0.0000(7) 0.0050(6) 0.0014(7)
C10 0.0233(9) 0.0173(9) 0.0192(8) -0.0020(7) 0.0043(6) 0.0001(7)
C11 0.0282(10) 0.0299(10) 0.0282(9) -0.0039(8) -0.0007(7) -0.0052(8)
C12 0.0307(9) 0.0152(8) 0.0224(9) 0.0001(7) 0.0065(7) -0.0029(7)
C13 0.0254(9) 0.0207(8) 0.0221(9) 0.0009(7) 0.0076(7) -0.0029(7)
C14 0.0357(11) 0.0279(10) 0.0421(12) -0.0060(9) 0.0103(9) -0.0133(9)
C15 0.0484(13) 0.0427(13) 0.0212(10) -0.0056(9) 0.0018(8) 0.0043(11)

loop_
_atom_type_symbol
_atom_type_description
_atom_type_scat_dispersion_real
_atom_type_scat_dispersion_imag
_atom_type_scat_source
C C 0.0181 0.0091 'International Tables Vol C Tables 4.2.6.8 and 6.1.1.4'
H H 0.0000 0.0000 'International Tables Vol C Tables 4.2.6.8 and 6.1.1.4'
O O 0.0492 0.0322 'International Tables Vol C Tables 4.2.6.8 and 6.1.1.4'

loop_
_geom_angle_atom_site_label_1
_geom_angle_atom_site_label_2
_geom_angle_atom_site_label_3
_geom_angle
C7 O1 H2 108(2)
C10 O2 H2A 109.5
C2 C1 H16 120.0
C2 C1 H1 120.0
H16 C1 H1 120.0
C1 C2 C15 121.38(19)
C1 C2 C3 121.67(19)
C15 C2 C3 116.93(18)
C2 C3 C13 112.96(15)
C2 C3 C4 109.32(15)
C13 C3 C4 113.28(14)
C2 C3 H20 107.0
C13 C3 H20 107.0
C4 C3 H20 107.0
C3 C4 C5 115.83(14)
C3 C4 H15 108.3
C5 C4 H15 108.3
C3 C4 H9 108.3
C5 C4 H9 108.3
H15 C4 H9 107.4
C9 C5 C4 111.44(13)
C9 C5 C6 100.80(14)
C4 C5 C6 112.44(14)
C9 C5 H10 110.6
C4 C5 H10 110.6
C6 C5 H10 110.6
C14 C6 C7 114.74(17)
C14 C6 C5 118.04(16)
C7 C6 C5 102.95(15)
C14 C6 H14 106.8
C7 C6 H14 106.8
C5 C6 H14 106.8
O1 C7 C8 111.38(16)
O1 C7 C6 113.44(17)
C8 C7 C6 102.11(14)
O1 C7 H23 109.9
C8 C7 H23 109.9
C6 C7 H23 109.9
C9 C8 C7 111.88(16)
C9 C8 H22 124.1
C7 C8 H22 124.1
C8 C9 C10 127.53(16)
C8 C9 C5 110.05(16)
C10 C9 C5 122.39(15)
O2 C10 C9 107.18(14)
O2 C10 C11 108.96(15)
C9 C10 C11 112.83(16)
O2 C10 C12 104.79(14)
C9 C10 C12 111.41(14)
C11 C10 C12 111.24(15)
C10 C11 H5 109.5
C10 C11 H3 109.5
H5 C11 H3 109.5
C10 C11 H4 109.5
H5 C11 H4 109.5
H3 C11 H4 109.5
C13 C12 C10 115.16(15)
C13 C12 H6 108.5
C10 C12 H6 108.5
C13 C12 H7 108.5
C10 C12 H7 108.5
H6 C12 H7 107.5
C12 C13 C3 113.24(15)
C12 C13 H21 108.9
C3 C13 H21 108.9
C12 C13 H8 108.9
C3 C13 H8 108.9
H21 C13 H8 107.7
C6 C14 H13 109.5
C6 C14 H11 109.5
H13 C14 H11 109.5
C6 C14 H12 109.5
H13 C14 H12 109.5
H11 C14 H12 109.5
C2 C15 H18 109.5
C2 C15 H17 109.5
H18 C15 H17 109.5
C2 C15 H19 109.5
H18 C15 H19 109.5
H17 C15 H19 109.5

loop_
_geom_bond_atom_site_label_1
_geom_bond_atom_site_label_2
_geom_bond_distance
O1 C7 1.426(2)
O1 H2 0.81(4)
O2 C10 1.454(2)
O2 H2A 0.8400
C1 C2 1.357(3)
C1 H16 0.9500
C1 H1 0.9500
C2 C15 1.437(3)
C2 C3 1.523(2)
C3 C13 1.538(3)
C3 C4 1.540(2)
C3 H20 1.0000
C4 C5 1.542(2)
C4 H15 0.9900
C4 H9 0.9900
C5 C9 1.526(2)
C5 C6 1.553(2)
C5 H10 1.0000
C6 C14 1.521(3)
C6 C7 1.533(3)
C6 H14 1.0000
C7 C8 1.501(3)
C7 H23 1.0000
C8 C9 1.330(3)
C8 H22 0.9500
C9 C10 1.508(2)
C10 C11 1.524(2)
C10 C12 1.535(2)
C11 H5 0.9800
C11 H3 0.9800
C11 H4 0.9800
C12 C13 1.529(2)
C12 H6 0.9900
C12 H7 0.9900
C13 H21 0.9900
C13 H8 0.9900
C14 H13 0.9800
C14 H11 0.9800
C14 H12 0.9800
C15 H18 0.9800
C15 H17 0.9800
C15 H19 0.9800

loop_
_geom_hbond_atom_site_label_D
_geom_hbond_atom_site_label_H
_geom_hbond_atom_site_label_A
_geom_hbond_distance_DH
_geom_hbond_distance_HA
_geom_hbond_distance_DA
_geom_hbond_angle_DHA
_geom_hbond_site_symmetry_A
O1 H2 O2 0.81(4) 1.92(4) 2.733(2) 176(4) 1_545
O2 H2A O1 0.84 1.89 2.730(2) 178.1 2_657

loop_
_geom_torsion_atom_site_label_1
_geom_torsion_atom_site_label_2
_geom_torsion_atom_site_label_3
_geom_torsion_atom_site_label_4
_geom_torsion
C1 C2 C3 C13 34.2(3)
C15 C2 C3 C13 -147.42(19)
C1 C2 C3 C4 -92.9(3)
C15 C2 C3 C4 85.5(2)
C2 C3 C4 C5 -177.61(15)
C13 C3 C4 C5 55.5(2)
C3 C4 C5 C9 -68.56(19)
C3 C4 C5 C6 179.11(15)
C9 C5 C6 C14 -161.06(16)
C4 C5 C6 C14 -42.3(2)
C9 C5 C6 C7 -33.54(16)
C4 C5 C6 C7 85.23(17)
C14 C6 C7 O1 -78.8(2)
C5 C6 C7 O1 151.66(15)
C14 C6 C7 C8 161.27(16)
C5 C6 C7 C8 31.70(17)
O1 C7 C8 C9 -139.54(17)
C6 C7 C8 C9 -18.1(2)
C7 C8 C9 C10 173.95(16)
C7 C8 C9 C5 -4.0(2)
C4 C5 C9 C8 -95.56(17)
C6 C5 C9 C8 23.94(18)
C4 C5 C9 C10 86.40(19)
C6 C5 C9 C10 -154.10(15)
C8 C9 C10 O2 -102.0(2)
C5 C9 C10 O2 75.68(19)
C8 C9 C10 C11 17.9(3)
C5 C9 C10 C11 -164.38(15)
C8 C9 C10 C12 143.91(19)
C5 C9 C10 C12 -38.4(2)
O2 C10 C12 C13 -157.74(14)
C9 C10 C12 C13 -42.2(2)
C11 C10 C12 C13 84.67(19)
C10 C12 C13 C3 91.67(19)
C2 C3 C13 C12 160.81(15)
C4 C3 C13 C12 -74.20(19)
